data_7040946
loop_
_publ_author_name
'Cols, Jean-Marie E P'
'Taylor, Cameron E.'
'Gagnon, Kevin J.'
'Teat, Simon J.'
'McIntosh, Ruaraidh D.'

_publ_section_title
;
 Well-defined Ti4 pre-catalysts for the ring-opening polymerisation of
 lactide.
;
_journal_issue 44
_journal_name_full 'Dalton transactions (Cambridge, England : 2003)'
_journal_page_first 17729
_journal_page_last 17738
_journal_paper_doi 10.1039/c6dt03842e
_journal_volume 45
_journal_year 2016
_chemical_formula_moiety 'C72 H72 N4 O18 Ti4, 2(C2 H4 O0.5)'
_chemical_formula_sum 'C76 H80 N4 O19 Ti4'
_chemical_formula_weight 1545.04
_space_group_crystal_system tetragonal
_space_group_IT_number 82
_space_group_name_Hall 'I -4'
_space_group_name_H-M_alt 'I -4'
_symmetry_space_group_name_Hall 'I -4'
_symmetry_space_group_name_H-M 'I -4'
_atom_sites_solution_hydrogens geom
_atom_sites_solution_primary direct
_audit_creation_date 2016-05-20
_audit_creation_method
;
Olex2 1.2
(compiled 2016.02.19 svn.r3266 for OlexSys, GUI svn.r5155)
;
_audit_update_record
;
2016-06-06 deposited with the CCDC.
2016-10-17 downloaded from the CCDC.
;
_cell_angle_alpha 90
_cell_angle_beta 90
_cell_angle_gamma 90
_cell_formula_units_Z 2
_cell_length_a 13.8620(5)
_cell_length_b 13.8620(5)
_cell_length_c 23.4683(8)
_cell_measurement_reflns_used 9994
_cell_measurement_temperature 100(2)
_cell_measurement_theta_max 27.11
_cell_measurement_theta_min 2.71
_cell_volume 4509.6(3)
_computing_cell_refinement 'Bruker APEX2 v2014.9-0 (Bruker, 2014)'
_computing_data_collection 'Bruker APEX2 v2014.9-0 (Bruker, 2014)'
_computing_data_reduction 'SAINT v7.68A (Bruker, 2009)'
_computing_molecular_graphics 'Olex2 (Dolomanov et al., 2009)'
_computing_publication_material 'Olex2 (Dolomanov et al., 2009)'
_computing_structure_refinement 'ShelXL (Sheldrick, 2015)'
_computing_structure_solution 'ShelXT (Sheldrick, 2015)'
_diffrn_ambient_temperature 100.0
_diffrn_measured_fraction_theta_full 0.997
_diffrn_measured_fraction_theta_max 0.997
_diffrn_measurement_device_type 'Bruker APEX-II CCD'
_diffrn_measurement_method '\f and \w scans'
_diffrn_radiation_type MoK\a
_diffrn_radiation_wavelength 0.71073
_diffrn_reflns_av_R_equivalents 0.0342
_diffrn_reflns_av_unetI/netI 0.0242
_diffrn_reflns_Laue_measured_fraction_full 0.997
_diffrn_reflns_Laue_measured_fraction_max 0.997
_diffrn_reflns_limit_h_max 17
_diffrn_reflns_limit_h_min -17
_diffrn_reflns_limit_k_max 17
_diffrn_reflns_limit_k_min -17
_diffrn_reflns_limit_l_max 30
_diffrn_reflns_limit_l_min -30
_diffrn_reflns_number 36957
_diffrn_reflns_point_group_measured_fraction_full 0.998
_diffrn_reflns_point_group_measured_fraction_max 0.997
_diffrn_reflns_theta_full 26.000
_diffrn_reflns_theta_max 27.117
_diffrn_reflns_theta_min 2.708
_diffrn_standards_number 0
_exptl_absorpt_coefficient_mu 0.402
_exptl_absorpt_correction_T_max 0.7455
_exptl_absorpt_correction_T_min 0.7022
_exptl_absorpt_correction_type multi-scan
_exptl_absorpt_process_details
;
SADABS-2008/1 (Bruker,2008) was used for absorption correction.
wR2(int) was 0.0566 before and 0.0469 after correction.
The Ratio of minimum to maximum transmission is 0.9419.
The \l/2 correction factor is 0.0015.
;
_exptl_crystal_colour 'clear light orange'
_exptl_crystal_colour_lustre clear
_exptl_crystal_colour_modifier light
_exptl_crystal_colour_primary orange
_exptl_crystal_density_diffrn 1.138
_exptl_crystal_description block
_exptl_crystal_F_000 1608
_exptl_crystal_size_max 0.4
_exptl_crystal_size_mid 0.4
_exptl_crystal_size_min 0.4
_refine_diff_density_max 0.347
_refine_diff_density_min -0.295
_refine_diff_density_rms 0.084
_refine_ls_abs_structure_details
;
 Flack x determined using 2190 quotients [(I+)-(I-)]/[(I+)+(I-)]
 (Parsons, Flack and Wagner, Acta Cryst. B69 (2013) 249-259).
;
_refine_ls_abs_structure_Flack 0.033(7)
_refine_ls_extinction_method none
_refine_ls_goodness_of_fit_ref 1.068
_refine_ls_hydrogen_treatment constr
_refine_ls_matrix_type full
_refine_ls_number_parameters 247
_refine_ls_number_reflns 4978
_refine_ls_number_restraints 0
_refine_ls_restrained_S_all 1.068
_refine_ls_R_factor_all 0.0417
_refine_ls_R_factor_gt 0.0381
_refine_ls_shift/su_max 0.001
_refine_ls_shift/su_mean 0.000
_refine_ls_structure_factor_coef Fsqd
_refine_ls_weighting_details 'w=1/[\s^2^(Fo^2^)+(0.0886P)^2^+0.5197P] where P=(Fo^2^+2Fc^2^)/3'
_refine_ls_weighting_scheme calc
_refine_ls_wR_factor_gt 0.1107
_refine_ls_wR_factor_ref 0.1145
_reflns_Friedel_coverage 0.946
_reflns_Friedel_fraction_full 0.999
_reflns_Friedel_fraction_max 0.998
_reflns_number_gt 4688
_reflns_number_total 4978
_reflns_threshold_expression 'I > 2\s(I)'
_cod_data_source_file c6dt03842e2.cif
_cod_data_source_block final_sq
_cod_depositor_comments 'Adding full bibliography for 7040945--7040948.cif.'
_cod_original_cell_volume 4509.6(4)
_cod_database_code 7040946
_shelx_space_group_comment
;
The symmetry employed for this shelxl refinement is uniquely defined
by the following loop, which should always be used as a source of
symmetry information in preference to the above space-group names.
They are only intended as comments.
;
_olex2_refinement_description
;
1. Fixed Uiso
 At 1.2 times of:
  All C(H) groups, All C(H,H) groups
 At 1.5 times of:
  All C(H,H,H) groups
2. Others
 Fixed Sof: O1AA(0.25) C2AA(0.5) H2AA(0.5) H2AB(0.5) C1AA(0.5) H1AA(0.5)
 H1AB(0.5)
3.a Secondary CH2 refined with riding coordinates:
 C3(H3A,H3B), C2(H2A,H2B), C10(H10A,H10B), C2AA(H2AA,H2AB), C1AA(H1AA,H1AB)
3.b Aromatic/amide H refined with riding coordinates:
 C5(H5), C14(H14), C7(H7), C8(H8), C12(H12), C15(H15)
3.c Idealised Me refined as rotating group:
 C13A(H13A,H13B,H13C), C6A(H6AB,H6AC,H6AA)
;
_olex2_submission_special_instructions 'No special instructions were received'

loop_
_space_group_symop_operation_xyz
'x, y, z'
'-x, -y, z'
'y, -x, -z'
'-y, x, -z'
'x+1/2, y+1/2, z+1/2'
'-x+1/2, -y+1/2, z+1/2'
'y+1/2, -x+1/2, -z+1/2'
'-y+1/2, x+1/2, -z+1/2'

loop_
_atom_site_label
_atom_site_type_symbol
_atom_site_fract_x
_atom_site_fract_y
_atom_site_fract_z
_atom_site_U_iso_or_equiv
_atom_site_adp_type
_atom_site_occupancy
_atom_site_site_symmetry_order
_atom_site_calc_flag
_atom_site_refinement_flags_posn
_atom_site_refinement_flags_adp
_atom_site_refinement_flags_occupancy
Ti1 Ti 0.46638(4) 0.62147(4) 0.60581(2) 0.01548(16) Uani 1 1 d . . .
O4 O 0.57215(18) 0.69051(17) 0.63440(10) 0.0210(5) Uani 1 1 d . . .
O2 O 0.56587(16) 0.65009(17) 0.44104(9) 0.0171(5) Uani 1 1 d . . .
O1 O 0.54239(16) 0.61360(16) 0.53267(10) 0.0154(4) Uani 1 1 d . . .
O3 O 0.37660(18) 0.66697(17) 0.65686(10) 0.0202(5) Uani 1 1 d . . .
O5 O 0.5000 0.5000 0.62896(14) 0.0182(7) Uani 1 2 d S T P
C5 C 0.2413(3) 0.8897(3) 0.63257(17) 0.0255(7) Uani 1 1 d . . .
H5 H 0.2241 0.9316 0.6022 0.031 Uiso 1 1 calc R . .
N1 N 0.4301(2) 0.7609(2) 0.55473(12) 0.0176(6) Uani 1 1 d . . .
C4 C 0.2963(2) 0.8085(2) 0.62071(14) 0.0203(7) Uani 1 1 d . . .
C13 C 0.7563(3) 0.8729(3) 0.5462(2) 0.0325(9) Uani 1 1 d . . .
C6 C 0.2103(3) 0.9118(3) 0.68754(18) 0.0331(9) Uani 1 1 d . . .
C9 C 0.3219(2) 0.7465(3) 0.66528(15) 0.0214(7) Uani 1 1 d . . .
C13A C 0.8223(4) 0.9365(3) 0.5097(2) 0.0454(12) Uani 1 1 d . . .
H13A H 0.7943 0.9439 0.4716 0.068 Uiso 1 1 calc GR . .
H13B H 0.8860 0.9061 0.5066 0.068 Uiso 1 1 calc GR . .
H13C H 0.8290 1.0000 0.5276 0.068 Uiso 1 1 calc GR . .
C16 C 0.6325(2) 0.7509(2) 0.60741(15) 0.0211(6) Uani 1 1 d . . .
C14 C 0.7936(3) 0.8001(3) 0.58052(19) 0.0313(9) Uani 1 1 d . . .
H14 H 0.8614 0.7919 0.5834 0.038 Uiso 1 1 calc R . .
C7 C 0.2359(3) 0.8492(3) 0.73122(18) 0.0365(10) Uani 1 1 d . . .
H7 H 0.2155 0.8629 0.7690 0.044 Uiso 1 1 calc R . .
C3 C 0.3252(3) 0.7871(3) 0.56028(14) 0.0205(7) Uani 1 1 d . . .
H3A H 0.3117 0.8443 0.5363 0.025 Uiso 1 1 calc R . .
H3B H 0.2854 0.7331 0.5458 0.025 Uiso 1 1 calc R . .
C2 C 0.4535(3) 0.7435(2) 0.49357(14) 0.0190(7) Uani 1 1 d . . .
H2A H 0.4800 0.8032 0.4765 0.023 Uiso 1 1 calc R . .
H2B H 0.3940 0.7262 0.4726 0.023 Uiso 1 1 calc R . .
C8 C 0.2903(3) 0.7679(3) 0.72111(16) 0.0291(8) Uani 1 1 d . . .
H8 H 0.3066 0.7261 0.7517 0.035 Uiso 1 1 calc R . .
C12 C 0.6572(3) 0.8871(3) 0.54478(18) 0.0294(8) Uani 1 1 d . . .
H12 H 0.6316 0.9388 0.5230 0.035 Uiso 1 1 calc R . .
C1 C 0.5257(2) 0.6637(2) 0.48824(13) 0.0155(6) Uani 1 1 d . . .
C15 C 0.7322(3) 0.7391(3) 0.61068(18) 0.0279(8) Uani 1 1 d . . .
H15 H 0.7585 0.6892 0.6337 0.033 Uiso 1 1 calc R . .
C6A C 0.1500(4) 1.0006(4) 0.6992(2) 0.0455(11) Uani 1 1 d . . .
H6AB H 0.1765 1.0555 0.6781 0.068 Uiso 1 1 calc GR . .
H6AC H 0.1511 1.0149 0.7401 0.068 Uiso 1 1 calc GR . .
H6AA H 0.0834 0.9890 0.6870 0.068 Uiso 1 1 calc GR . .
C11 C 0.5945(3) 0.8267(3) 0.57484(16) 0.0225(7) Uani 1 1 d . . .
C10 C 0.4883(3) 0.8449(3) 0.57616(16) 0.0221(7) Uani 1 1 d . . .
H10A H 0.4736 0.9022 0.5526 0.027 Uiso 1 1 calc R . .
H10B H 0.4686 0.8594 0.6158 0.027 Uiso 1 1 calc R . .
O1AA O 0.5000 1.0000 0.6762(3) 0.0358(19) Uani 0.5 2 d S T P
C2AA C 0.5487(8) 0.9751(7) 0.7734(4) 0.041(2) Uani 0.5 1 d . . .
H2AA H 0.5513 0.9225 0.8019 0.050 Uiso 0.5 1 calc R . .
H2AB H 0.6019 1.0211 0.7806 0.050 Uiso 0.5 1 calc R . .
C1AA C 0.5515(7) 0.9354(6) 0.7118(3) 0.0351(19) Uani 0.5 1 d . . .
H1AA H 0.6192 0.9299 0.6987 0.042 Uiso 0.5 1 calc R . .
H1AB H 0.5217 0.8706 0.7104 0.042 Uiso 0.5 1 calc R . .

loop_
_atom_site_aniso_label
_atom_site_aniso_U_11
_atom_site_aniso_U_22
_atom_site_aniso_U_33
_atom_site_aniso_U_23
_atom_site_aniso_U_13
_atom_site_aniso_U_12
Ti1 0.0169(3) 0.0180(3) 0.0115(3) -0.0026(2) 0.0003(2) 0.0005(2)
O4 0.0239(12) 0.0244(12) 0.0148(11) -0.0031(9) -0.0042(9) -0.0037(10)
O2 0.0193(11) 0.0184(11) 0.0137(10) 0.0011(8) 0.0019(9) -0.0015(9)
O1 0.0178(11) 0.0166(10) 0.0117(10) -0.0016(8) 0.0016(8) 0.0009(8)
O3 0.0234(12) 0.0227(12) 0.0146(10) -0.0026(9) 0.0025(9) 0.0008(9)
O5 0.0206(16) 0.0222(17) 0.0119(14) 0.000 0.000 0.0016(13)
C5 0.0226(17) 0.0251(18) 0.0287(18) -0.0028(14) 0.0043(15) 0.0007(14)
N1 0.0166(13) 0.0190(13) 0.0173(13) -0.0042(11) 0.0019(10) 0.0001(10)
C4 0.0210(16) 0.0186(16) 0.0212(16) -0.0063(12) 0.0046(12) -0.0033(13)
C13 0.0264(19) 0.0248(19) 0.046(2) -0.0125(17) 0.0112(17) -0.0045(15)
C6 0.035(2) 0.034(2) 0.031(2) -0.0126(17) 0.0044(16) 0.0045(17)
C9 0.0203(16) 0.0244(17) 0.0194(16) -0.0099(13) -0.0006(13) 0.0014(13)
C13A 0.040(2) 0.032(2) 0.064(3) -0.006(2) 0.024(2) -0.0081(19)
C16 0.0218(16) 0.0211(16) 0.0203(15) -0.0095(14) 0.0008(14) -0.0049(12)
C14 0.0196(17) 0.033(2) 0.041(2) -0.0132(17) 0.0028(16) -0.0029(15)
C7 0.040(2) 0.046(2) 0.0243(19) -0.0159(17) 0.0055(17) 0.0096(19)
C3 0.0226(17) 0.0206(16) 0.0183(16) -0.0026(13) 0.0005(13) 0.0027(13)
C2 0.0224(16) 0.0190(15) 0.0155(15) -0.0015(12) 0.0019(12) 0.0040(12)
C8 0.0298(19) 0.041(2) 0.0161(17) -0.0067(15) 0.0010(14) 0.0029(16)
C12 0.0273(19) 0.0197(17) 0.041(2) -0.0044(16) 0.0094(16) -0.0039(14)
C1 0.0159(14) 0.0144(14) 0.0162(15) -0.0014(11) 0.0013(11) -0.0020(11)
C15 0.0249(18) 0.0288(18) 0.0300(19) -0.0095(16) -0.0037(16) -0.0010(14)
C6A 0.054(3) 0.037(2) 0.046(3) -0.016(2) 0.013(2) 0.010(2)
C11 0.0201(16) 0.0194(16) 0.0279(18) -0.0089(13) 0.0061(14) -0.0016(13)
C10 0.0251(18) 0.0169(16) 0.0244(17) -0.0067(13) 0.0037(14) -0.0010(13)
O1AA 0.062(6) 0.027(4) 0.018(3) 0.000 0.000 0.017(4)
C2AA 0.064(6) 0.041(5) 0.020(4) -0.004(3) -0.009(4) -0.001(4)
C1AA 0.045(5) 0.036(4) 0.025(4) 0.000(3) -0.011(4) 0.011(4)

loop_
_atom_type_symbol
_atom_type_description
_atom_type_scat_dispersion_real
_atom_type_scat_dispersion_imag
_atom_type_scat_source
C C 0.0033 0.0016 'International Tables Vol C Tables 4.2.6.8 and 6.1.1.4'
H H 0.0000 0.0000 'International Tables Vol C Tables 4.2.6.8 and 6.1.1.4'
N N 0.0061 0.0033 'International Tables Vol C Tables 4.2.6.8 and 6.1.1.4'
O O 0.0106 0.0060 'International Tables Vol C Tables 4.2.6.8 and 6.1.1.4'
Ti Ti 0.2776 0.4457 'International Tables Vol C Tables 4.2.6.8 and 6.1.1.4'

loop_
_geom_angle_atom_site_label_1
_geom_angle_atom_site_label_2
_geom_angle_atom_site_label_3
_geom_angle
_geom_angle_site_symmetry_1
_geom_angle_site_symmetry_3
O4 Ti1 O2 167.39(10) . 4_656
O4 Ti1 O1 85.62(10) . .
O4 Ti1 N1 85.94(10) . .
O2 Ti1 N1 82.49(9) 4_656 .
O1 Ti1 O2 86.34(9) . 4_656
O1 Ti1 N1 73.71(10) . .
O3 Ti1 O4 96.95(11) . .
O3 Ti1 O2 86.94(10) . 4_656
O3 Ti1 O1 157.88(11) . .
O3 Ti1 N1 84.53(10) . .
O5 Ti1 O4 99.46(9) . .
O5 Ti1 O2 90.77(8) . 4_656
O5 Ti1 O1 94.01(11) . .
O5 Ti1 O3 107.14(11) . .
O5 Ti1 N1 166.27(12) . .
C16 O4 Ti1 129.5(2) . .
C1 O2 Ti1 137.8(2) . 3_566
C1 O1 Ti1 124.9(2) . .
C9 O3 Ti1 138.9(2) . .
Ti1 O5 Ti1 145.46(19) 2_665 .
C4 C5 H5 118.9 . .
C4 C5 C6 122.2(4) . .
C6 C5 H5 118.9 . .
C3 N1 Ti1 111.3(2) . .
C2 N1 Ti1 108.3(2) . .
C2 N1 C3 109.4(3) . .
C2 N1 C10 109.3(3) . .
C10 N1 Ti1 110.8(2) . .
C10 N1 C3 107.6(3) . .
C5 C4 C9 119.2(3) . .
C5 C4 C3 119.7(3) . .
C9 C4 C3 121.0(3) . .
C14 C13 C13A 121.3(4) . .
C12 C13 C13A 119.8(4) . .
C12 C13 C14 118.9(4) . .
C5 C6 C6A 121.1(4) . .
C7 C6 C5 117.9(4) . .
C7 C6 C6A 121.0(4) . .
O3 C9 C4 122.3(3) . .
O3 C9 C8 118.7(3) . .
C4 C9 C8 119.1(3) . .
C13 C13A H13A 109.5 . .
C13 C13A H13B 109.5 . .
C13 C13A H13C 109.5 . .
H13A C13A H13B 109.5 . .
H13A C13A H13C 109.5 . .
H13B C13A H13C 109.5 . .
O4 C16 C15 121.3(3) . .
O4 C16 C11 119.4(3) . .
C15 C16 C11 119.3(3) . .
C13 C14 H14 119.7 . .
C13 C14 C15 120.5(4) . .
C15 C14 H14 119.7 . .
C6 C7 H7 119.2 . .
C8 C7 C6 121.6(4) . .
C8 C7 H7 119.2 . .
N1 C3 H3A 109.0 . .
N1 C3 H3B 109.0 . .
C4 C3 N1 112.8(3) . .
C4 C3 H3A 109.0 . .
C4 C3 H3B 109.0 . .
H3A C3 H3B 107.8 . .
N1 C2 H2A 109.6 . .
N1 C2 H2B 109.6 . .
N1 C2 C1 110.2(3) . .
H2A C2 H2B 108.1 . .
C1 C2 H2A 109.6 . .
C1 C2 H2B 109.6 . .
C9 C8 H8 120.0 . .
C7 C8 C9 120.1(4) . .
C7 C8 H8 120.0 . .
C13 C12 H12 119.4 . .
C13 C12 C11 121.3(4) . .
C11 C12 H12 119.4 . .
O2 C1 O1 124.1(3) . .
O2 C1 C2 118.8(3) . .
O1 C1 C2 117.1(3) . .
C16 C15 H15 119.8 . .
C14 C15 C16 120.5(4) . .
C14 C15 H15 119.8 . .
C6 C6A H6AB 109.5 . .
C6 C6A H6AC 109.5 . .
C6 C6A H6AA 109.5 . .
H6AB C6A H6AC 109.5 . .
H6AB C6A H6AA 109.5 . .
H6AC C6A H6AA 109.5 . .
C16 C11 C10 119.0(3) . .
C12 C11 C16 119.3(3) . .
C12 C11 C10 121.5(4) . .
N1 C10 H10A 109.0 . .
N1 C10 H10B 109.0 . .
C11 C10 N1 113.1(3) . .
C11 C10 H10A 109.0 . .
C11 C10 H10B 109.0 . .
H10A C10 H10B 107.8 . .
C1AA O1AA C1AA 107.7(9) . 2_675
C2AA C2AA H2AA 111.6 2_675 .
C2AA C2AA H2AB 111.6 2_675 .
C2AA C2AA C1AA 100.6(6) 2_675 .
H2AA C2AA H2AB 109.4 . .
C1AA C2AA H2AA 111.6 . .
C1AA C2AA H2AB 111.6 . .
O1AA C1AA C2AA 108.3(7) . .
O1AA C1AA H1AA 110.0 . .
O1AA C1AA H1AB 110.0 . .
C2AA C1AA H1AA 110.0 . .
C2AA C1AA H1AB 110.0 . .
H1AA C1AA H1AB 108.4 . .

loop_
_geom_bond_atom_site_label_1
_geom_bond_atom_site_label_2
_geom_bond_distance
_geom_bond_site_symmetry_2
Ti1 O4 1.875(2) .
Ti1 O2 2.100(2) 4_656
Ti1 O1 2.017(2) .
Ti1 O3 1.839(2) .
Ti1 O5 1.8296(11) .
Ti1 N1 2.330(3) .
O4 C16 1.342(4) .
O2 Ti1 2.100(2) 3_566
O2 C1 1.254(4) .
O1 C1 1.274(4) .
O3 C9 1.353(4) .
O5 Ti1 1.8295(11) 2_665
C5 H5 0.9500 .
C5 C4 1.388(5) .
C5 C6 1.393(6) .
N1 C3 1.505(4) .
N1 C2 1.491(4) .
N1 C10 1.502(4) .
C4 C9 1.400(5) .
C4 C3 1.503(5) .
C13 C13A 1.532(6) .
C13 C14 1.392(7) .
C13 C12 1.388(6) .
C6 C7 1.389(7) .
C6 C6A 1.513(6) .
C9 C8 1.413(5) .
C13A H13A 0.9800 .
C13A H13B 0.9800 .
C13A H13C 0.9800 .
C16 C15 1.395(5) .
C16 C11 1.403(5) .
C14 H14 0.9500 .
C14 C15 1.392(6) .
C7 H7 0.9500 .
C7 C8 1.377(6) .
C3 H3A 0.9900 .
C3 H3B 0.9900 .
C2 H2A 0.9900 .
C2 H2B 0.9900 .
C2 C1 1.497(4) .
C8 H8 0.9500 .
C12 H12 0.9500 .
C12 C11 1.398(5) .
C15 H15 0.9500 .
C6A H6AB 0.9800 .
C6A H6AC 0.9800 .
C6A H6AA 0.9800 .
C11 C10 1.494(5) .
C10 H10A 0.9900 .
C10 H10B 0.9900 .
O1AA C1AA 1.418(9) 2_675
O1AA C1AA 1.418(9) .
C2AA C2AA 1.52(2) 2_675
C2AA H2AA 0.9900 .
C2AA H2AB 0.9900 .
C2AA C1AA 1.547(12) .
C1AA H1AA 0.9900 .
C1AA H1AB 0.9900 .

loop_
_geom_torsion_atom_site_label_1
_geom_torsion_atom_site_label_2
_geom_torsion_atom_site_label_3
_geom_torsion_atom_site_label_4
_geom_torsion
_geom_torsion_site_symmetry_1
_geom_torsion_site_symmetry_4
Ti1 O4 C16 C15 -127.9(3) . .
Ti1 O4 C16 C11 51.5(4) . .
Ti1 O2 C1 O1 31.7(5) 3_566 .
Ti1 O2 C1 C2 -148.3(3) 3_566 .
Ti1 O1 C1 O2 -171.1(2) . .
Ti1 O1 C1 C2 8.9(4) . .
Ti1 O3 C9 C4 24.2(5) . .
Ti1 O3 C9 C8 -155.4(3) . .
Ti1 N1 C3 C4 61.9(3) . .
Ti1 N1 C2 C1 -22.5(3) . .
Ti1 N1 C10 C11 56.1(3) . .
O4 Ti1 O3 C9 79.3(3) . .
O4 Ti1 O5 Ti1 -115.57(8) . 2_665
O4 C16 C15 C14 177.4(3) . .
O4 C16 C11 C12 -177.3(3) . .
O4 C16 C11 C10 6.6(5) . .
O2 Ti1 O4 C16 -17.6(7) 4_656 .
O2 Ti1 O3 C9 -88.7(3) 4_656 .
O2 Ti1 O5 Ti1 57.04(6) 4_656 2_665
O1 Ti1 O4 C16 33.0(3) . .
O1 Ti1 O3 C9 -16.2(5) . .
O1 Ti1 O5 Ti1 -29.35(7) . 2_665
O3 Ti1 O4 C16 -124.9(3) . .
O3 Ti1 O5 Ti1 144.07(8) . 2_665
O3 C9 C8 C7 178.9(4) . .
O5 Ti1 O4 C16 126.3(3) . .
O5 Ti1 O3 C9 -178.6(3) . .
C5 C4 C9 O3 -179.0(3) . .
C5 C4 C9 C8 0.5(5) . .
C5 C4 C3 N1 133.6(3) . .
C5 C6 C7 C8 0.1(7) . .
N1 Ti1 O4 C16 -41.0(3) . .
N1 Ti1 O3 C9 -6.0(3) . .
N1 Ti1 O5 Ti1 -3.3(3) . 2_665
N1 C2 C1 O2 -168.2(3) . .
N1 C2 C1 O1 11.9(4) . .
C4 C5 C6 C7 -0.3(6) . .
C4 C5 C6 C6A -179.8(4) . .
C4 C9 C8 C7 -0.7(6) . .
C13 C14 C15 C16 -0.7(6) . .
C13 C12 C11 C16 0.5(6) . .
C13 C12 C11 C10 176.5(3) . .
C6 C5 C4 C9 -0.1(5) . .
C6 C5 C4 C3 178.3(4) . .
C6 C7 C8 C9 0.3(7) . .
C9 C4 C3 N1 -48.1(4) . .
C13A C13 C14 C15 -176.0(4) . .
C13A C13 C12 C11 176.1(4) . .
C16 C11 C10 N1 -61.3(4) . .
C14 C13 C12 C11 -3.2(6) . .
C3 N1 C2 C1 -144.1(3) . .
C3 N1 C10 C11 178.0(3) . .
C3 C4 C9 O3 2.7(5) . .
C3 C4 C9 C8 -177.8(3) . .
C2 N1 C3 C4 -178.4(3) . .
C2 N1 C10 C11 -63.2(4) . .
C12 C13 C14 C15 3.3(6) . .
C12 C11 C10 N1 122.7(4) . .
C15 C16 C11 C12 2.1(5) . .
C15 C16 C11 C10 -174.0(3) . .
C6A C6 C7 C8 179.6(4) . .
C11 C16 C15 C14 -2.1(5) . .
C10 N1 C3 C4 -59.7(4) . .
C10 N1 C2 C1 98.3(3) . .
C2AA C2AA C1AA O1AA 31.7(12) 2_675 .
C1AA O1AA C1AA C2AA -12.2(5) 2_675 .
